data_2215697
loop_
_publ_author_name
'Liu, Mao-Sheng'
'Zhou, Zheng-Yuan'
'Zhu, Li-Cai'
'Zhou, Xiu-Xia'
'Cai, Yue-Peng'

_publ_section_title
;
 Pentaaqua(isocyanurato)iron(II) isocyanurate dihydrate
;
_journal_issue 10
_journal_name_full 'Acta Crystallographica Section E'
_journal_page_first m2578
_journal_paper_doi 10.1107/S1600536807045060
_journal_volume 63
_journal_year 2007
_chemical_formula_iupac '[Fe (C3 H2 N3 O3) (H2 O)5] (C3 H2 N3 O3) , 2H2 O'
_chemical_formula_moiety 'C3 H12 Fe N3 O8 + , C3 H2 N3 O3 - , 2H2 O'
_chemical_formula_sum 'C6 H18 Fe N6 O13'
_chemical_formula_weight 438.11
_chemical_name_common
;
 Pentaaqua(1,3,5-triazinanyl-2,4,6-trione)iron(II)
 1,3,5-triazinanate-2,4,6-trione dihydrate
;
_chemical_name_systematic
;
Pentaaqua(isocyanurato)iron(II) isocyanurate dihydrate
;
_space_group_IT_number 14
_symmetry_cell_setting monoclinic
_symmetry_space_group_name_Hall '-P 2yn'
_symmetry_space_group_name_H-M 'P 1 21/n 1'
_atom_sites_solution_hydrogens geom
_atom_sites_solution_primary direct
_atom_sites_solution_secondary difmap
_audit_creation_method SHELXL-97
_cell_angle_alpha 90.00
_cell_angle_beta 97.4080(10)
_cell_angle_gamma 90.00
_cell_formula_units_Z 4
_cell_length_a 14.0563(2)
_cell_length_b 6.69470(10)
_cell_length_c 17.2336(3)
_cell_measurement_reflns_used 4778
_cell_measurement_temperature 298(2)
_cell_measurement_theta_max 27.42
_cell_measurement_theta_min 2.38
_cell_volume 1608.19(4)
_computing_cell_refinement 'SAINT (Bruker, 1999)'
_computing_data_collection 'SMART (Bruker, 1998)'
_computing_data_reduction 'SAINT (Bruker, 1999)'
_computing_molecular_graphics 'SHELXTL (Bruker, 1998)'
_computing_publication_material 'SHELXTL (Bruker, 1998)'
_computing_structure_refinement 'SHELXL97 (Sheldrick, 1997)'
_computing_structure_solution 'SHELXS97 (Sheldrick, 1997)'
_diffrn_ambient_temperature 298(2)
_diffrn_measured_fraction_theta_full 0.996
_diffrn_measured_fraction_theta_max 0.996
_diffrn_measurement_device_type 'Bruker SMART CCD area-detector'
_diffrn_measurement_method '\f and \w scans'
_diffrn_radiation_monochromator graphite
_diffrn_radiation_source 'fine-focus sealed tube'
_diffrn_radiation_type MoK\a
_diffrn_radiation_wavelength 0.71073
_diffrn_reflns_av_R_equivalents 0.0275
_diffrn_reflns_av_sigmaI/netI 0.0240
_diffrn_reflns_limit_h_max 17
_diffrn_reflns_limit_h_min -18
_diffrn_reflns_limit_k_max 6
_diffrn_reflns_limit_k_min -8
_diffrn_reflns_limit_l_max 22
_diffrn_reflns_limit_l_min -22
_diffrn_reflns_number 14409
_diffrn_reflns_theta_full 27.52
_diffrn_reflns_theta_max 27.52
_diffrn_reflns_theta_min 2.38
_diffrn_standards_number 0
_exptl_absorpt_coefficient_mu 1.022
_exptl_absorpt_correction_T_max 0.8618
_exptl_absorpt_correction_T_min 0.8217
_exptl_absorpt_correction_type multi-scan
_exptl_absorpt_process_details '(SADABS; Sheldrick, 1996)'
_exptl_crystal_colour green
_exptl_crystal_density_diffrn 1.809
_exptl_crystal_density_method 'not measured'
_exptl_crystal_description block
_exptl_crystal_F_000 904
_exptl_crystal_size_max 0.20
_exptl_crystal_size_mid 0.17
_exptl_crystal_size_min 0.15
_refine_diff_density_max 0.358
_refine_diff_density_min -0.451
_refine_ls_extinction_method none
_refine_ls_goodness_of_fit_ref 1.074
_refine_ls_hydrogen_treatment mixed
_refine_ls_matrix_type full
_refine_ls_number_parameters 289
_refine_ls_number_reflns 3691
_refine_ls_number_restraints 25
_refine_ls_restrained_S_all 1.071
_refine_ls_R_factor_all 0.0452
_refine_ls_R_factor_gt 0.0367
_refine_ls_shift/su_max 0.000
_refine_ls_shift/su_mean 0.000
_refine_ls_structure_factor_coef Fsqd
_refine_ls_weighting_details 'calc w=1/[\s^2^(Fo^2^)+(0.0620P)^2^+0.9167P] where P=(Fo^2^+2Fc^2^)/3'
_refine_ls_weighting_scheme calc
_refine_ls_wR_factor_gt 0.1064
_refine_ls_wR_factor_ref 0.1128
_reflns_number_gt 3064
_reflns_number_total 3691
_reflns_threshold_expression I>2\s(I)
_cod_data_source_file ww2093.cif
_cod_data_source_block I
_cod_depositor_comments
;
The following automatic conversions were performed:
'_symmetry_cell_setting' value 'Monoclinic' changed to 'monoclinic'
according to '/home/saulius/struct/CIF-dictionaries/cif_core.dic'
dictionary named 'cif_core.dic' version 2.4.1 from 2010-06-29.

Automatic conversion script
Id: cif_fix_enum 1527 2010-12-29 10:47:43Z saulius 

The following automatic conversions were performed:

'_symmetry_cell_setting' value 'Monoclinic' changed to 'monoclinic'
according to /home/saulius/struct/CIF-dictionaries/cif_core.dic
dictionary named 'cif_core.dic' version 2.4.1 from 2010-06-29.

Automatic conversion script
Id: cif_fix_values 1715 2011-07-08 13:25:40Z adriana 
;
_cod_original_sg_symbol_H-M 'P 21/n'
_cod_database_code 2215697
_cod_database_fobs_code 2215697

loop_
_symmetry_equiv_pos_as_xyz
'x, y, z'
'-x+1/2, y+1/2, -z+1/2'
'-x, -y, -z'
'x-1/2, -y-1/2, z-1/2'

loop_
_atom_site_type_symbol
_atom_site_label
_atom_site_fract_x
_atom_site_fract_y
_atom_site_fract_z
_atom_site_U_iso_or_equiv
_atom_site_adp_type
_atom_site_calc_flag
_atom_site_refinement_flags
_atom_site_occupancy
Fe Fe1 -0.05822(2) 0.17964(5) 0.678490(17) 0.02687(13) Uani d . 1
O O1 -0.01859(11) 0.1853(3) 0.87539(9) 0.0296(4) Uani d . 1
O O2 0.30290(12) 0.2819(3) 0.93035(10) 0.0421(5) Uani d . 1
O O3 0.17061(11) 0.1783(3) 0.68074(9) 0.0327(4) Uani d . 1
O O4 0.41363(11) 0.1655(3) 0.75242(8) 0.0289(4) Uani d . 1
O O5 0.60977(11) 0.2088(3) 0.56299(10) 0.0377(4) Uani d . 1
O O6 0.28965(12) 0.2944(3) 0.50276(10) 0.0433(5) Uani d . 1
O O7 -0.00205(11) 0.4449(3) 0.62062(9) 0.0302(4) Uani d D 1
H H7B 0.0276(17) 0.510(3) 0.6578(11) 0.045 Uiso d D 1
H H7A -0.0367(17) 0.512(3) 0.5867(11) 0.045 Uiso d D 1
O O8 0.00260(12) -0.0127(3) 0.59652(10) 0.0372(4) Uani d D 1
H H8A 0.0619(7) -0.014(4) 0.6028(18) 0.056 Uiso d D 1
H H8B -0.0266(16) -0.107(3) 0.5730(18) 0.056 Uiso d D 1
O O9 -0.13082(12) -0.0603(3) 0.72935(10) 0.0329(4) Uani d D 1
H H9B -0.1713(16) -0.122(4) 0.6988(13) 0.049 Uiso d D 1
H H9A -0.0971(17) -0.129(3) 0.7635(13) 0.049 Uiso d D 1
O O10 -0.13586(11) 0.3992(3) 0.74129(9) 0.0284(3) Uani d D 1
H H10A -0.0988(15) 0.472(3) 0.7713(13) 0.043 Uiso d D 1
H H10B -0.1783(14) 0.459(3) 0.7112(13) 0.043 Uiso d D 1
O O11 -0.18778(12) 0.1871(3) 0.59092(10) 0.0404(5) Uani d D 1
H H11A -0.2439(11) 0.197(5) 0.6014(16) 0.061 Uiso d D 1
H H11B -0.179(2) 0.201(5) 0.5442(8) 0.061 Uiso d D 1
O O1W 0.74356(12) 0.6644(3) 0.65640(9) 0.0329(4) Uani d D 1
H H1WB 0.6986(14) 0.692(5) 0.6821(12) 0.049 Uiso d D 1
H H1WA 0.7299(18) 0.657(5) 0.6077(6) 0.049 Uiso d D 1
O O2W 0.09420(12) 0.3139(3) 0.49336(10) 0.0339(4) Uani d D 1
H H2WA 0.1543(8) 0.301(5) 0.4958(15) 0.051 Uiso d D 1
H H2WB 0.0736(17) 0.326(5) 0.5373(10) 0.051 Uiso d D 1
N N1 0.06881(12) 0.1824(3) 0.77285(10) 0.0205(4) Uani d . 1
N N2 0.14088(12) 0.2369(3) 0.90343(10) 0.0247(4) Uani d D 1
H H2 0.1357(19) 0.244(4) 0.9520(7) 0.030 Uiso d D 1
N N3 0.23620(13) 0.2187(3) 0.80582(11) 0.0286(4) Uani d D 1
H H3 0.2910(11) 0.217(4) 0.7898(16) 0.034 Uiso d D 1
N N4 0.35144(13) 0.2299(3) 0.62800(10) 0.0246(4) Uani d D 1
H H4 0.2955(10) 0.223(4) 0.6421(15) 0.029 Uiso d D 1
N N5 0.51845(12) 0.1830(3) 0.66238(10) 0.0232(4) Uani d . 1
N N6 0.45021(13) 0.2501(3) 0.53267(10) 0.0274(4) Uani d D 1
H H6 0.4638(19) 0.262(4) 0.4856(8) 0.033 Uiso d D 1
C C1 0.05928(15) 0.2003(3) 0.85001(12) 0.0207(4) Uani d . 1
C C2 0.23144(15) 0.2485(4) 0.88340(12) 0.0264(5) Uani d . 1
C C3 0.15702(15) 0.1924(3) 0.75000(12) 0.0220(4) Uani d . 1
C C4 0.42988(14) 0.1913(3) 0.68387(12) 0.0213(4) Uani d . 1
C C5 0.53042(15) 0.2133(3) 0.58650(12) 0.0242(4) Uani d . 1
C C6 0.35972(15) 0.2595(4) 0.55118(12) 0.0256(5) Uani d . 1

loop_
_atom_site_aniso_label
_atom_site_aniso_U_11
_atom_site_aniso_U_22
_atom_site_aniso_U_33
_atom_site_aniso_U_12
_atom_site_aniso_U_13
_atom_site_aniso_U_23
Fe1 0.02585(19) 0.0331(2) 0.02092(18) -0.00181(13) 0.00026(12) -0.00010(12)
O1 0.0202(7) 0.0491(10) 0.0200(7) -0.0022(7) 0.0045(6) 0.0003(7)
O2 0.0236(8) 0.0810(14) 0.0206(8) -0.0096(9) -0.0013(6) -0.0031(8)
O3 0.0228(8) 0.0586(12) 0.0171(7) -0.0006(7) 0.0034(6) -0.0039(7)
O4 0.0259(8) 0.0444(10) 0.0171(7) 0.0045(7) 0.0052(6) 0.0065(6)
O5 0.0188(8) 0.0717(13) 0.0231(8) 0.0025(8) 0.0048(6) 0.0027(8)
O6 0.0200(8) 0.0872(16) 0.0216(8) 0.0053(8) -0.0016(6) 0.0065(9)
O7 0.0311(8) 0.0352(9) 0.0231(8) -0.0038(7) -0.0002(6) 0.0045(7)
O8 0.0258(8) 0.0480(11) 0.0378(9) -0.0018(8) 0.0038(7) -0.0163(8)
O9 0.0293(8) 0.0351(9) 0.0322(9) -0.0057(7) -0.0047(7) 0.0081(7)
O10 0.0248(8) 0.0321(9) 0.0267(8) 0.0017(7) -0.0021(6) -0.0028(7)
O11 0.0227(8) 0.0769(14) 0.0206(8) 0.0017(9) -0.0007(6) 0.0016(8)
O1W 0.0266(8) 0.0496(11) 0.0224(8) 0.0031(7) 0.0031(6) -0.0009(7)
O2W 0.0244(8) 0.0484(11) 0.0289(8) 0.0003(8) 0.0034(6) -0.0008(7)
N1 0.0170(8) 0.0287(9) 0.0156(8) -0.0003(7) 0.0019(6) -0.0002(7)
N2 0.0206(9) 0.0389(11) 0.0146(8) -0.0012(8) 0.0026(7) -0.0025(8)
N3 0.0160(8) 0.0514(13) 0.0187(9) -0.0008(8) 0.0031(7) -0.0031(8)
N4 0.0160(8) 0.0397(11) 0.0186(8) 0.0010(8) 0.0042(7) 0.0019(8)
N5 0.0192(8) 0.0322(10) 0.0180(8) 0.0016(7) 0.0018(6) 0.0010(7)
N6 0.0204(9) 0.0475(12) 0.0146(8) 0.0008(8) 0.0029(7) 0.0006(8)
C1 0.0199(9) 0.0238(11) 0.0182(9) 0.0004(8) 0.0015(7) 0.0007(8)
C2 0.0236(10) 0.0370(12) 0.0183(10) -0.0012(9) 0.0012(8) 0.0009(9)
C3 0.0207(10) 0.0275(11) 0.0175(9) 0.0004(8) 0.0010(7) -0.0008(8)
C4 0.0198(10) 0.0242(11) 0.0199(10) 0.0007(8) 0.0021(8) -0.0005(8)
C5 0.0187(9) 0.0338(12) 0.0198(10) 0.0002(8) 0.0022(8) 0.0001(8)
C6 0.0191(9) 0.0386(12) 0.0189(10) 0.0008(9) 0.0015(8) -0.0010(9)

loop_
_atom_type_symbol
_atom_type_description
_atom_type_scat_dispersion_real
_atom_type_scat_dispersion_imag
_atom_type_scat_source
C C 0.0033 0.0016 'International Tables Vol C Tables 4.2.6.8 and 6.1.1.4'
H H 0.0000 0.0000 'International Tables Vol C Tables 4.2.6.8 and 6.1.1.4'
N N 0.0061 0.0033 'International Tables Vol C Tables 4.2.6.8 and 6.1.1.4'
O O 0.0106 0.0060 'International Tables Vol C Tables 4.2.6.8 and 6.1.1.4'
Fe Fe 0.3463 0.8444 'International Tables Vol C Tables 4.2.6.8 and 6.1.1.4'

loop_
_geom_angle_atom_site_label_1
_geom_angle_atom_site_label_2
_geom_angle_atom_site_label_3
_geom_angle_site_symmetry_1
_geom_angle_site_symmetry_3
_geom_angle
O9 Fe1 O8 . . 93.99(8)
O9 Fe1 O10 . . 90.40(7)
O8 Fe1 O10 . . 168.93(6)
O9 Fe1 O11 . . 84.41(7)
O8 Fe1 O11 . . 85.87(7)
O10 Fe1 O11 . . 84.46(7)
O9 Fe1 O7 . 1 172.46(6)
O8 Fe1 O7 . 1 89.41(7)
O10 Fe1 O7 . 1 85.09(7)
O11 Fe1 O7 . 1 89.12(7)
O9 Fe1 O7 . . 172.46(6)
O8 Fe1 O7 . . 89.41(7)
O10 Fe1 O7 . . 85.09(7)
O11 Fe1 O7 . . 89.12(7)
O9 Fe1 N1 . . 94.91(6)
O8 Fe1 N1 . . 97.63(6)
O10 Fe1 N1 . . 92.10(6)
O11 Fe1 N1 . . 176.48(7)
O7 Fe1 N1 1 . 91.31(6)
O7 Fe1 N1 . . 91.31(6)
Fe1 O7 H7B . . 103.8(18)
Fe1 O7 H7A . . 122.0(19)
H7B O7 H7A . . 116.2(14)
Fe1 O8 H8A . . 113.3(19)
Fe1 O8 H8B . . 124(2)
H8A O8 H8B . . 119.0(15)
Fe1 O9 H9B . . 115.7(19)
Fe1 O9 H9A . . 116.1(19)
H9B O9 H9A . . 116.6(14)
Fe1 O10 H10A . . 112.6(18)
Fe1 O10 H10B . . 112.0(18)
H10A O10 H10B . . 115.8(14)
Fe1 O11 H11A . . 125(2)
Fe1 O11 H11B . . 117(2)
H11A O11 H11B . . 117.4(15)
H1WB O1W H1WA . . 116.8(14)
H2WA O2W H2WB . . 114.9(14)
C3 N1 C1 . . 119.42(17)
C3 N1 Fe1 . . 117.50(13)
C1 N1 Fe1 . . 122.52(14)
C2 N2 C1 . . 123.87(18)
C2 N2 H2 . . 116.6(18)
C1 N2 H2 . . 119.4(18)
C2 N3 C3 . . 124.30(19)
C2 N3 H3 . . 118.8(19)
C3 N3 H3 . . 116.9(19)
C6 N4 C4 . . 122.80(19)
C6 N4 H4 . . 118.9(18)
C4 N4 H4 . . 118.0(18)
C4 N5 C5 . . 119.60(18)
C6 N6 C5 . . 123.98(18)
C6 N6 H6 . . 123.2(19)
C5 N6 H6 . . 112.8(19)
O1 C1 N1 . . 122.93(19)
O1 C1 N2 . . 118.11(19)
N1 C1 N2 . . 118.96(18)
O2 C2 N3 . . 122.3(2)
O2 C2 N2 . . 123.7(2)
N3 C2 N2 . . 113.95(18)
O3 C3 N1 1 . 122.67(18)
O3 C3 N1 . . 122.67(18)
O3 C3 N3 1 . 118.01(19)
O3 C3 N3 . . 118.01(19)
N1 C3 N3 . . 119.32(18)
O4 C4 N5 1 . 123.06(18)
O4 C4 N5 . . 123.06(18)
O4 C4 N4 1 . 117.18(19)
O4 C4 N4 . . 117.18(19)
N5 C4 N4 . . 119.76(18)
O5 C5 N5 . . 122.86(19)
O5 C5 N6 . . 118.40(19)
N5 C5 N6 . . 118.74(19)
O6 C6 N6 1 . 123.0(2)
O6 C6 N6 . . 123.0(2)
O6 C6 N4 1 . 121.9(2)
O6 C6 N4 . . 121.9(2)
N6 C6 N4 . . 115.12(19)

loop_
_geom_bond_atom_site_label_1
_geom_bond_atom_site_label_2
_geom_bond_site_symmetry_2
_geom_bond_distance
Fe1 O9 . 2.1495(17)
Fe1 O8 . 2.1671(17)
Fe1 O10 . 2.1973(16)
Fe1 O11 . 2.2109(16)
Fe1 O7 1 2.2303(17)
Fe1 N1 . 2.2549(16)
O1 C1 . 1.234(3)
O2 C2 . 1.226(3)
O3 C3 . 1.237(3)
O4 C4 . 1.244(2)
O5 C5 . 1.235(3)
O6 C6 . 1.228(3)
O7 H7B . 0.839(10)
O7 H7A . 0.841(9)
O8 H8A . 0.827(9)
O8 H8B . 0.829(10)
O9 H9B . 0.833(10)
O9 H9A . 0.843(10)
O10 H10A . 0.842(10)
O10 H10B . 0.841(9)
O11 H11A . 0.835(10)
O11 H11B . 0.835(10)
O1W H1WB . 0.838(9)
O1W H1WA . 0.837(10)
O2W H2WA . 0.844(10)
O2W H2WB . 0.849(10)
N1 C3 . 1.350(3)
N1 C1 . 1.359(3)
N2 C2 . 1.363(3)
N2 C1 . 1.397(3)
N2 H2 . 0.851(10)
N3 C2 . 1.362(3)
N3 C3 . 1.385(3)
N3 H3 . 0.851(10)
N4 C6 . 1.358(3)
N4 C4 . 1.391(3)
N4 H4 . 0.853(10)
N5 C4 . 1.345(3)
N5 C5 . 1.355(3)
N6 C6 . 1.352(3)
N6 C5 . 1.387(3)
N6 H6 . 0.860(10)
C3 O3 1 1.237(3)
C4 O4 1 1.244(2)
C6 O6 1 1.228(3)

loop_
_geom_hbond_atom_site_label_D
_geom_hbond_atom_site_label_H
_geom_hbond_atom_site_label_A
_geom_hbond_site_symmetry_A
_geom_hbond_distance_DH
_geom_hbond_distance_HA
_geom_hbond_distance_DA
_geom_hbond_angle_DHA
O7 H7B O4 2_556 0.839(10) 1.958(10) 2.795(2) 175(3)
O7 H7A O2W 3_566 0.841(9) 1.905(11) 2.736(2) 170(3)
O8 H8A O3 1 0.827(9) 2.294(19) 2.904(2) 131(2)
O8 H8A O2 2_546 0.827(9) 2.47(2) 3.147(2) 140(2)
O8 H8B O2W 3_556 0.829(10) 1.962(11) 2.788(2) 174(3)
O9 H9B O1W 1_445 0.833(10) 1.946(14) 2.743(2) 160(2)
O9 H9A N5 2_546 0.843(10) 2.018(11) 2.858(2) 174(3)
O10 H10A N5 2_556 0.842(10) 2.058(11) 2.895(2) 172(2)
O10 H10B O1W 1_455 0.841(9) 1.927(13) 2.743(2) 163(2)
O11 H11A O5 1_455 0.835(10) 2.079(19) 2.828(2) 149(3)
O11 H11B O2 4_565 0.835(10) 1.949(14) 2.761(2) 164(3)
O1W H1WB O10 2_556 0.838(9) 2.179(17) 2.926(2) 148(3)
O1W H1WB O9 2_556 0.838(9) 2.54(3) 3.075(3) 123(3)
O1W H1WB O1 2_556 0.838(9) 2.60(2) 3.142(2) 124(2)
O1W H1WA O6 3_666 0.837(10) 1.916(12) 2.736(2) 166(3)
O2W H2WA O6 1 0.844(10) 1.892(10) 2.734(2) 176(3)
O2W H2WB O7 1 0.849(10) 2.053(13) 2.859(2) 158(3)
N3 H3 O4 1 0.851(10) 1.947(11) 2.790(2) 170(3)
N4 H4 O3 1 0.853(10) 1.979(11) 2.829(2) 174(3)
N6 H6 O1 4_665 0.860(10) 1.979(11) 2.834(2) 173(3)

loop_
_geom_torsion_atom_site_label_1
_geom_torsion_atom_site_label_2
_geom_torsion_atom_site_label_3
_geom_torsion_atom_site_label_4
_geom_torsion_site_symmetry_1
_geom_torsion_site_symmetry_4
_geom_torsion
O9 Fe1 N1 C3 . . 134.41(15)
O8 Fe1 N1 C3 . . 39.71(16)
O10 Fe1 N1 C3 . . -135.00(15)
O11 Fe1 N1 C3 . . -146.9(11)
O7 Fe1 N1 C3 1 . -49.86(15)
O7 Fe1 N1 C3 . . -49.86(15)
O9 Fe1 N1 C1 . . -54.23(17)
O8 Fe1 N1 C1 . . -148.93(16)
O10 Fe1 N1 C1 . . 36.36(16)
O11 Fe1 N1 C1 . . 24.5(13)
O7 Fe1 N1 C1 1 . 121.50(16)
O7 Fe1 N1 C1 . . 121.50(16)
C3 N1 C1 O1 . . -177.2(2)
Fe1 N1 C1 O1 . . 11.6(3)
C3 N1 C1 N2 . . 2.6(3)
Fe1 N1 C1 N2 . . -168.57(15)
C2 N2 C1 O1 . . 177.2(2)
C2 N2 C1 N1 . . -2.7(3)
C3 N3 C2 O2 . . -176.0(2)
C3 N3 C2 N2 . . 4.3(4)
C1 N2 C2 O2 . . 179.5(2)
C1 N2 C2 N3 . . -0.7(3)
C1 N1 C3 O3 . 1 -179.6(2)
Fe1 N1 C3 O3 . 1 -8.0(3)
C1 N1 C3 O3 . . -179.6(2)
Fe1 N1 C3 O3 . . -8.0(3)
C1 N1 C3 N3 . . 0.6(3)
Fe1 N1 C3 N3 . . 172.28(16)
C2 N3 C3 O3 . 1 175.8(2)
C2 N3 C3 O3 . . 175.8(2)
C2 N3 C3 N1 . . -4.4(3)
C5 N5 C4 O4 . 1 -179.8(2)
C5 N5 C4 O4 . . -179.8(2)
C5 N5 C4 N4 . . 0.3(3)
C6 N4 C4 O4 . 1 -179.6(2)
C6 N4 C4 O4 . . -179.6(2)
C6 N4 C4 N5 . . 0.3(3)
C4 N5 C5 O5 . . 179.6(2)
C4 N5 C5 N6 . . -0.8(3)
C6 N6 C5 O5 . . -179.7(2)
C6 N6 C5 N5 . . 0.6(4)
C5 N6 C6 O6 . 1 179.2(2)
C5 N6 C6 O6 . . 179.2(2)
C5 N6 C6 N4 . . -0.1(4)
C4 N4 C6 O6 . 1 -179.7(2)
C4 N4 C6 O6 . . -179.7(2)
C4 N4 C6 N6 . . -0.4(3)
